data_2017647
loop_
_publ_author_name
'Wang, Yu-Bo'
'Pan, Tong-Hen'
'Liang, Qian'
'Liu, Dong-Sheng'
'Huang, Chang-Cang'

_publ_section_title
;
 Poly[bis(\m-4-benzoyl-1-isonicotinoylthiosemicarbazide-\k^2^<i>N</i>:<i>S</i>)dichloridocadmium(II)]
;
_journal_coeditor_code FN3054
_journal_issue 5
_journal_name_full 'Acta Crystallographica Section C'
_journal_page_first m127
_journal_page_last m129
_journal_paper_doi 10.1107/S0108270110011455
_journal_volume 66
_journal_year 2010
_chemical_formula_iupac '[Cd Cl2 (C14 H12 N4 O2 S)2]'
_chemical_formula_moiety 'C28 H24 Cd Cl2 N8 O4 S2'
_chemical_formula_sum 'C28 H24 Cd Cl2 N8 O4 S2'
_chemical_formula_weight 783.97
_chemical_name_systematic
;
Poly[bis(\m-4-benzoyl-1-isonicotinoylthiosemicarbazide-
\k^2^<i>N</i>:<i>S</i>)dichloridocadmium(II)]
;
_space_group_IT_number 15
_symmetry_cell_setting monoclinic
_symmetry_space_group_name_Hall '-C 2yc'
_symmetry_space_group_name_H-M 'C 1 2/c 1'
_atom_sites_solution_hydrogens geom
_atom_sites_solution_primary direct
_atom_sites_solution_secondary difmap
_cell_angle_alpha 90.00
_cell_angle_beta 115.46(3)
_cell_angle_gamma 90.00
_cell_formula_units_Z 4
_cell_length_a 26.272(5)
_cell_length_b 8.8773(18)
_cell_length_c 14.453(3)
_cell_measurement_reflns_used 25
_cell_measurement_temperature 293(2)
_cell_measurement_theta_max 18
_cell_measurement_theta_min 12
_cell_volume 3043.4(13)
_computing_cell_refinement 'CrystalClear (Rigaku, 2002)'
_computing_data_collection 'CrystalClear (Rigaku, 2002)'
_computing_data_reduction 'CrystalClear (Rigaku, 2002)'
_computing_molecular_graphics 'SHELXTL (Sheldrick, 2008)'
_computing_publication_material 'SHELXTL (Sheldrick, 2008)'
_computing_structure_refinement 'SHELXTL (Sheldrick, 2008)'
_computing_structure_solution 'SHELXTL (Sheldrick, 2008)'
_diffrn_ambient_temperature 293(2)
_diffrn_measured_fraction_theta_full 0.997
_diffrn_measured_fraction_theta_max 0.997
_diffrn_measurement_device_type 'Rigaku Mercury CCD area-detector'
_diffrn_measurement_method \w
_diffrn_radiation_monochromator graphite
_diffrn_radiation_source 'fine-focus sealed tube'
_diffrn_radiation_type MoK\a
_diffrn_radiation_wavelength 0.71073
_diffrn_reflns_av_R_equivalents 0.0351
_diffrn_reflns_av_sigmaI/netI 0.0291
_diffrn_reflns_limit_h_max 33
_diffrn_reflns_limit_h_min -34
_diffrn_reflns_limit_k_max 11
_diffrn_reflns_limit_k_min -11
_diffrn_reflns_limit_l_max 18
_diffrn_reflns_limit_l_min -13
_diffrn_reflns_number 12400
_diffrn_reflns_theta_full 27.51
_diffrn_reflns_theta_max 27.51
_diffrn_reflns_theta_min 3.10
_exptl_absorpt_coefficient_mu 1.081
_exptl_absorpt_correction_type none
_exptl_crystal_colour colourless
_exptl_crystal_density_diffrn 1.711
_exptl_crystal_density_method 'not measured'
_exptl_crystal_description cube
_exptl_crystal_F_000 1576
_exptl_crystal_size_max 0.24
_exptl_crystal_size_mid 0.21
_exptl_crystal_size_min 0.17
_refine_diff_density_max 0.386
_refine_diff_density_min -0.257
_refine_ls_extinction_method none
_refine_ls_goodness_of_fit_ref 1.233
_refine_ls_hydrogen_treatment constr
_refine_ls_matrix_type full
_refine_ls_number_parameters 205
_refine_ls_number_reflns 3494
_refine_ls_number_restraints 0
_refine_ls_restrained_S_all 1.233
_refine_ls_R_factor_all 0.0397
_refine_ls_R_factor_gt 0.0367
_refine_ls_shift/su_max 0.000
_refine_ls_shift/su_mean 0.000
_refine_ls_structure_factor_coef Fsqd
_refine_ls_weighting_details 'calc w = 1/[\s^2^(Fo^2^)+(0.0113P)^2^+5.5854P] where P=(Fo^2^+2Fc^2^)/3'
_refine_ls_weighting_scheme calc
_refine_ls_wR_factor_gt 0.0667
_refine_ls_wR_factor_ref 0.0677
_reflns_number_gt 3349
_reflns_number_total 3494
_reflns_threshold_expression I>2\s(I)
_cod_data_source_file fn3054.cif
_cod_data_source_block I
_cod_original_cell_volume 3043.5(11)
_cod_original_sg_symbol_H-M 'C 2/c'
_cod_database_code 2017647
_cod_database_fobs_code 2017647

loop_
_symmetry_equiv_pos_as_xyz
'x, y, z'
'-x, y, -z+1/2'
'x+1/2, y+1/2, z'
'-x+1/2, y+1/2, -z+1/2'
'-x, -y, -z'
'x, -y, z-1/2'
'-x+1/2, -y+1/2, -z'
'x+1/2, -y+1/2, z-1/2'

loop_
_atom_site_type_symbol
_atom_site_label
_atom_site_fract_x
_atom_site_fract_y
_atom_site_fract_z
_atom_site_U_iso_or_equiv
_atom_site_adp_type
_atom_site_calc_flag
_atom_site_refinement_flags
_atom_site_occupancy
_atom_site_disorder_assembly
_atom_site_disorder_group
Cd Cd1 0.5000 0.5000 0.5000 0.02616(8) Uani d S 1 . .
Cl Cl1 0.41333(3) 0.34130(8) 0.38539(5) 0.03487(15) Uani d . 1 . .
S S1 0.45032(3) 0.63726(8) 0.60981(5) 0.02923(14) Uani d . 1 . .
O O1 0.25935(8) 0.6262(2) 0.44396(17) 0.0468(6) Uani d . 1 . .
N N1 0.34748(9) 0.5318(2) 0.48917(16) 0.0287(5) Uani d . 1 . .
H H1 0.3656 0.4642 0.4726 0.034 Uiso calc R 1 . .
N N2 0.35198(9) 0.7333(2) 0.59269(16) 0.0304(5) Uani d . 1 . .
H H10 0.3158 0.7314 0.5660 0.037 Uiso calc R 1 . .
N N3 0.38086(9) 0.8371(2) 0.66833(16) 0.0297(5) Uani d . 1 . .
H H3 0.3884 0.8183 0.7312 0.036 Uiso calc R 1 . .
N N4 0.46686(9) 1.3021(2) 0.87810(16) 0.0293(5) Uani d . 1 . .
O O2 0.38809(11) 0.9997(2) 0.55513(15) 0.0547(6) Uani d . 1 . .
C C1 0.21305(15) 0.1154(4) 0.2926(3) 0.0593(10) Uani d . 1 . .
H H4 0.1950 0.0264 0.2620 0.071 Uiso calc R 1 . .
C C2 0.26365(16) 0.1101(4) 0.3779(3) 0.0557(9) Uani d . 1 . .
H H2 0.2800 0.0176 0.4045 0.067 Uiso calc R 1 . .
C C3 0.29043(13) 0.2425(3) 0.4247(2) 0.0434(7) Uani d . 1 . .
H H9 0.3253 0.2391 0.4813 0.052 Uiso calc R 1 . .
C C4 0.26513(11) 0.3792(3) 0.3869(2) 0.0340(6) Uani d . 1 . .
C C5 0.21404(12) 0.3845(4) 0.3002(2) 0.0452(8) Uani d . 1 . .
H H5 0.1968 0.4765 0.2746 0.054 Uiso calc R 1 . .
C C6 0.18907(13) 0.2514(4) 0.2525(3) 0.0578(10) Uani d . 1 . .
H H6 0.1557 0.2542 0.1926 0.069 Uiso calc R 1 . .
C C7 0.28880(11) 0.5233(3) 0.4406(2) 0.0321(6) Uani d . 1 . .
C C8 0.37951(10) 0.6364(3) 0.56055(18) 0.0248(5) Uani d . 1 . .
C C9 0.39726(11) 0.9688(3) 0.6423(2) 0.0318(6) Uani d . 1 . .
C C10 0.42468(11) 1.0792(3) 0.72875(19) 0.0291(5) Uani d . 1 . .
C C11 0.44504(14) 1.0437(3) 0.8315(2) 0.0458(8) Uani d . 1 . .
H H11 0.4448 0.9446 0.8523 0.055 Uiso calc R 1 . .
C C12 0.46586(14) 1.1585(3) 0.9029(2) 0.0441(8) Uani d . 1 . .
H H12 0.4799 1.1336 0.9720 0.053 Uiso calc R 1 . .
C C13 0.42716(12) 1.2273(3) 0.7029(2) 0.0324(6) Uani d . 1 . .
H H13 0.4151 1.2548 0.6346 0.039 Uiso calc R 1 . .
C C14 0.44756(12) 1.3344(3) 0.7789(2) 0.0326(6) Uani d . 1 . .
H H14 0.4479 1.4344 0.7601 0.039 Uiso calc R 1 . .

loop_
_atom_site_aniso_label
_atom_site_aniso_U_11
_atom_site_aniso_U_22
_atom_site_aniso_U_33
_atom_site_aniso_U_12
_atom_site_aniso_U_13
_atom_site_aniso_U_23
Cd1 0.02771(13) 0.02192(13) 0.02609(13) 0.00408(11) 0.00894(10) 0.00354(10)
Cl1 0.0310(3) 0.0327(3) 0.0398(4) -0.0015(3) 0.0142(3) -0.0098(3)
S1 0.0229(3) 0.0317(3) 0.0297(3) 0.0009(3) 0.0081(3) -0.0057(3)
O1 0.0265(10) 0.0482(13) 0.0578(13) 0.0032(9) 0.0106(10) -0.0231(11)
N1 0.0242(10) 0.0261(11) 0.0347(11) -0.0002(9) 0.0116(9) -0.0113(9)
N2 0.0247(10) 0.0291(11) 0.0342(12) -0.0027(9) 0.0095(9) -0.0137(9)
N3 0.0334(12) 0.0262(11) 0.0268(11) -0.0029(9) 0.0102(9) -0.0093(9)
N4 0.0326(12) 0.0246(11) 0.0260(10) -0.0043(9) 0.0081(9) -0.0031(9)
O2 0.0878(18) 0.0362(11) 0.0285(10) -0.0085(12) 0.0141(11) -0.0026(9)
C1 0.052(2) 0.054(2) 0.078(3) -0.0258(18) 0.034(2) -0.039(2)
C2 0.065(2) 0.0378(18) 0.067(2) -0.0123(17) 0.031(2) -0.0146(16)
C3 0.0446(17) 0.0367(16) 0.0457(17) -0.0073(14) 0.0163(14) -0.0087(13)
C4 0.0280(13) 0.0381(15) 0.0378(15) -0.0075(12) 0.0160(12) -0.0143(12)
C5 0.0296(15) 0.0530(19) 0.0510(18) -0.0025(14) 0.0154(14) -0.0195(15)
C6 0.0314(16) 0.076(3) 0.062(2) -0.0154(17) 0.0158(16) -0.037(2)
C7 0.0260(12) 0.0359(15) 0.0334(13) -0.0031(11) 0.0119(11) -0.0105(11)
C8 0.0267(12) 0.0214(12) 0.0246(12) 0.0002(10) 0.0096(10) -0.0002(10)
C9 0.0346(14) 0.0266(14) 0.0279(13) 0.0012(11) 0.0075(11) -0.0051(10)
C10 0.0287(13) 0.0249(13) 0.0285(13) -0.0016(11) 0.0074(11) -0.0037(10)
C11 0.066(2) 0.0206(13) 0.0322(15) -0.0040(13) 0.0032(14) -0.0002(11)
C12 0.065(2) 0.0239(14) 0.0274(14) -0.0070(14) 0.0049(14) 0.0012(11)
C13 0.0403(15) 0.0294(14) 0.0264(13) -0.0058(12) 0.0132(12) -0.0008(11)
C14 0.0413(15) 0.0235(13) 0.0317(13) -0.0059(11) 0.0143(12) -0.0006(11)

loop_
_atom_type_symbol
_atom_type_description
_atom_type_scat_dispersion_real
_atom_type_scat_dispersion_imag
_atom_type_scat_source
C C 0.0033 0.0016 'International Tables Vol C Tables 4.2.6.8 and 6.1.1.4'
H H 0.0000 0.0000 'International Tables Vol C Tables 4.2.6.8 and 6.1.1.4'
N N 0.0061 0.0033 'International Tables Vol C Tables 4.2.6.8 and 6.1.1.4'
O O 0.0106 0.0060 'International Tables Vol C Tables 4.2.6.8 and 6.1.1.4'
S S 0.1246 0.1234 'International Tables Vol C Tables 4.2.6.8 and 6.1.1.4'
Cd Cd -0.8075 1.2024 'International Tables Vol C Tables 4.2.6.8 and 6.1.1.4'
Cl Cl 0.1484 0.1585 'International Tables Vol C Tables 4.2.6.8 and 6.1.1.4'

loop_
_geom_angle_atom_site_label_1
_geom_angle_atom_site_label_2
_geom_angle_atom_site_label_3
_geom_angle_site_symmetry_1
_geom_angle_site_symmetry_3
_geom_angle
_geom_angle_publ_flag
N4 Cd1 N4 2_646 6_575 180.00(9) ?
N4 Cd1 Cl1 2_646 . 90.76(6) y
N4 Cd1 Cl1 6_575 . 89.24(6) ?
N4 Cd1 Cl1 2_646 5_666 89.24(6) ?
N4 Cd1 Cl1 6_575 5_666 90.76(6) ?
Cl1 Cd1 Cl1 . 5_666 180.0 ?
N4 Cd1 S1 2_646 . 90.77(6) y
N4 Cd1 S1 6_575 . 89.23(6) ?
Cl1 Cd1 S1 . . 96.09(2) y
Cl1 Cd1 S1 5_666 . 83.91(2) ?
N4 Cd1 S1 2_646 5_666 89.23(6) ?
N4 Cd1 S1 6_575 5_666 90.77(6) ?
Cl1 Cd1 S1 . 5_666 83.91(2) ?
Cl1 Cd1 S1 5_666 5_666 96.09(3) ?
S1 Cd1 S1 . 5_666 180.000(18) ?
C8 S1 Cd1 . . 117.96(9) ?
C8 N1 C7 . . 127.0(2) ?
C8 N1 H1 . . 116.5 ?
C7 N1 H1 . . 116.5 ?
C8 N2 N3 . . 120.8(2) ?
C8 N2 H10 . . 119.6 ?
N3 N2 H10 . . 119.6 ?
C9 N3 N2 . . 119.3(2) ?
C9 N3 H3 . . 120.4 ?
N2 N3 H3 . . 120.4 ?
C12 N4 C14 . . 117.1(2) ?
C12 N4 Cd1 . 2_666 123.66(18) ?
C14 N4 Cd1 . 2_666 119.24(17) ?
C6 C1 C2 . . 120.2(3) ?
C6 C1 H4 . . 119.9 ?
C2 C1 H4 . . 119.9 ?
C1 C2 C3 . . 120.1(3) ?
C1 C2 H2 . . 119.9 ?
C3 C2 H2 . . 119.9 ?
C4 C3 C2 . . 119.7(3) ?
C4 C3 H9 . . 120.1 ?
C2 C3 H9 . . 120.1 ?
C3 C4 C5 . . 120.1(3) ?
C3 C4 C7 . . 121.9(3) ?
C5 C4 C7 . . 117.8(3) ?
C6 C5 C4 . . 119.2(3) ?
C6 C5 H5 . . 120.4 ?
C4 C5 H5 . . 120.4 ?
C1 C6 C5 . . 120.6(3) ?
C1 C6 H6 . . 119.7 ?
C5 C6 H6 . . 119.7 ?
O1 C7 N1 . . 121.8(2) ?
O1 C7 C4 . . 122.6(2) ?
N1 C7 C4 . . 115.6(2) ?
N2 C8 N1 . . 116.8(2) ?
N2 C8 S1 . . 121.17(19) ?
N1 C8 S1 . . 122.00(19) ?
O2 C9 N3 . . 122.7(2) ?
O2 C9 C10 . . 121.9(2) ?
N3 C9 C10 . . 115.3(2) ?
C13 C10 C11 . . 117.9(2) ?
C13 C10 C9 . . 117.3(2) ?
C11 C10 C9 . . 124.7(2) ?
C10 C11 C12 . . 118.7(3) ?
C10 C11 H11 . . 120.7 ?
C12 C11 H11 . . 120.7 ?
N4 C12 C11 . . 123.6(3) ?
N4 C12 H12 . . 118.2 ?
C11 C12 H12 . . 118.2 ?
C14 C13 C10 . . 119.4(2) ?
C14 C13 H13 . . 120.3 ?
C10 C13 H13 . . 120.3 ?
N4 C14 C13 . . 123.3(2) ?
N4 C14 H14 . . 118.4 ?
C13 C14 H14 . . 118.4 ?

loop_
_geom_bond_atom_site_label_1
_geom_bond_atom_site_label_2
_geom_bond_site_symmetry_2
_geom_bond_distance
_geom_bond_publ_flag
Cd1 N4 2_646 2.373(2) y
Cd1 N4 6_575 2.373(2) ?
Cd1 Cl1 . 2.5828(10) y
Cd1 Cl1 5_666 2.5828(10) ?
Cd1 S1 . 2.7364(8) y
Cd1 S1 5_666 2.7364(8) ?
S1 C8 . 1.682(3) ?
O1 C7 . 1.211(3) ?
N1 C8 . 1.374(3) ?
N1 C7 . 1.395(3) ?
N1 H1 . 0.8600 ?
N2 C8 . 1.330(3) ?
N2 N3 . 1.381(3) ?
N2 H10 . 0.8600 ?
N3 C9 . 1.354(3) ?
N3 H3 . 0.8600 ?
N4 C12 . 1.327(3) ?
N4 C14 . 1.330(3) ?
N4 Cd1 2_666 2.373(2) ?
O2 C9 . 1.209(3) ?
C1 C6 . 1.370(5) ?
C1 C2 . 1.371(5) ?
C1 H4 . 0.9300 ?
C2 C3 . 1.387(4) ?
C2 H2 . 0.9300 ?
C3 C4 . 1.378(4) ?
C3 H9 . 0.9300 ?
C4 C5 . 1.388(4) ?
C4 C7 . 1.487(4) ?
C5 C6 . 1.384(4) ?
C5 H5 . 0.9300 ?
C6 H6 . 0.9300 ?
C9 C10 . 1.505(3) ?
C10 C13 . 1.376(4) ?
C10 C11 . 1.381(4) ?
C11 C12 . 1.385(4) ?
C11 H11 . 0.9300 ?
C12 H12 . 0.9300 ?
C13 C14 . 1.376(4) ?
C13 H13 . 0.9300 ?
C14 H14 . 0.9300 ?

loop_
_geom_hbond_atom_site_label_D
_geom_hbond_atom_site_label_H
_geom_hbond_atom_site_label_A
_geom_hbond_site_symmetry_A
_geom_hbond_distance_DH
_geom_hbond_distance_HA
_geom_hbond_distance_DA
_geom_hbond_angle_DHA
_geom_hbond_publ_flag
N1 H1 Cl1 . 0.86 2.39 3.214(2) 161 yes
N3 H3 Cl1 6_566 0.86 2.48 3.283(3) 156 yes
N2 H10 O1 . 0.86 1.98 2.637(3) 132 yes
N2 H10 O1 7_566 0.86 2.30 3.010(3) 141 yes
C6 H6 Cg1 7_566 0.93 2.74 3.327(4) 122 yes
